data_4063346
loop_
_publ_author_name
'Sabiah, Shahulhameed'
'Lee, Chen-Shiang'
'Hwang, Wen-Shu'
'Lin, Ivan J. B.'

_publ_section_title
;
 Facile C---N Bond Cleavage Promoted by Cuprous Oxide:
 Formation of C---C-Coupled Biimidazole from Its Methylene-Bridged Congener
;
_journal_coden_ASTM ORGND7
_journal_issue 2
_journal_name_full Organometallics
_journal_page_first 290
_journal_page_last 293
_journal_paper_doi 10.1021/om9010406
_journal_volume 29
_journal_year 2010
_chemical_formula_sum 'C16 H20 Cl4 Cu2 N8'
_chemical_formula_weight 593.28
_space_group_IT_number 15
_symmetry_cell_setting monoclinic
_symmetry_space_group_name_Hall '-C 2yc'
_symmetry_space_group_name_H-M 'C 1 2/c 1'
_atom_sites_solution_hydrogens geom
_atom_sites_solution_primary direct
_atom_sites_solution_secondary difmap
_audit_creation_method SHELXL-97
_cell_angle_alpha 90.00
_cell_angle_beta 113.3380(10)
_cell_angle_gamma 90.00
_cell_formula_units_Z 4
_cell_length_a 16.0805(6)
_cell_length_b 10.8127(4)
_cell_length_c 14.4679(6)
_cell_measurement_temperature 296(2)
_cell_volume 2309.77(16)
_computing_structure_refinement 'SHELXL-97 (Sheldrick, 1997)'
_computing_structure_solution 'SHELXS-97 (Sheldrick, 1990)'
_diffrn_ambient_temperature 296(2)
_diffrn_measured_fraction_theta_full 1.000
_diffrn_measured_fraction_theta_max 1.000
_diffrn_radiation_monochromator graphite
_diffrn_radiation_source 'fine-focus sealed tube'
_diffrn_radiation_type MoK\a
_diffrn_radiation_wavelength 0.71073
_diffrn_reflns_av_R_equivalents 0.0265
_diffrn_reflns_av_sigmaI/netI 0.0158
_diffrn_reflns_limit_h_max 19
_diffrn_reflns_limit_h_min -19
_diffrn_reflns_limit_k_max 13
_diffrn_reflns_limit_k_min -13
_diffrn_reflns_limit_l_max 17
_diffrn_reflns_limit_l_min -17
_diffrn_reflns_number 13866
_diffrn_reflns_theta_full 25.50
_diffrn_reflns_theta_max 25.50
_diffrn_reflns_theta_min 2.33
_exptl_absorpt_coefficient_mu 2.325
_exptl_absorpt_correction_type none
_exptl_crystal_colour blue
_exptl_crystal_density_diffrn 1.706
_exptl_crystal_density_method 'not measured'
_exptl_crystal_description block
_exptl_crystal_F_000 1192
_exptl_crystal_size_max 0.1
_exptl_crystal_size_mid 0.1
_exptl_crystal_size_min 0.09
_refine_diff_density_max 0.424
_refine_diff_density_min -0.373
_refine_diff_density_rms 0.066
_refine_ls_extinction_method none
_refine_ls_goodness_of_fit_ref 1.220
_refine_ls_hydrogen_treatment constr
_refine_ls_matrix_type full
_refine_ls_number_parameters 137
_refine_ls_number_reflns 2152
_refine_ls_number_restraints 0
_refine_ls_restrained_S_all 1.220
_refine_ls_R_factor_all 0.0272
_refine_ls_R_factor_gt 0.0247
_refine_ls_shift/su_max 0.008
_refine_ls_shift/su_mean 0.001
_refine_ls_structure_factor_coef Fsqd
_refine_ls_weighting_details 'calc w=1/[\s^2^(Fo^2^)+(0.0410P)^2^+1.3978P] where P=(Fo^2^+2Fc^2^)/3'
_refine_ls_weighting_scheme calc
_refine_ls_wR_factor_gt 0.0731
_refine_ls_wR_factor_ref 0.0762
_reflns_number_gt 1971
_reflns_number_total 2152
_reflns_threshold_expression >2sigma(I)
_cod_data_source_file om9010406_si_002.cif
_cod_data_source_block 714906
_cod_depositor_comments
;
The following automatic conversions were performed:

'_symmetry_cell_setting' value 'Monoclinic' changed to 'monoclinic'
according to the built-in table from CIF Core dictionary named
'cif_core.dic' version 2.4.1 from 2010-06-29.

Automatic conversion script
Id: cif_fix_values 1646 2011-03-28 12:23:43Z adriana 

 Updated bibliographic information.

 Antanas Vaitkus,
 2019-09-23
;
_cod_original_cell_volume 2309.77(15)
_cod_original_sg_symbol_H-M C2/c
_cod_database_code 4063346

loop_
_symmetry_equiv_pos_as_xyz
'x, y, z'
'-x, y, -z+1/2'
'x+1/2, y+1/2, z'
'-x+1/2, y+1/2, -z+1/2'
'-x, -y, -z'
'x, -y, z-1/2'
'-x+1/2, -y+1/2, -z'
'x+1/2, -y+1/2, z-1/2'

loop_
_atom_site_label
_atom_site_type_symbol
_atom_site_fract_x
_atom_site_fract_y
_atom_site_fract_z
_atom_site_U_iso_or_equiv
_atom_site_adp_type
_atom_site_occupancy
_atom_site_symmetry_multiplicity
_atom_site_calc_flag
_atom_site_refinement_flags
_atom_site_disorder_assembly
_atom_site_disorder_group
Cu1 Cu 1.0000 0.42148(3) 0.2500 0.03170(12) Uani 1 2 d S . .
Cu2 Cu 1.0000 0.08912(3) 0.2500 0.03430(13) Uani 1 2 d S . .
Cl3 Cl 0.88703(4) 0.49980(6) 0.11440(4) 0.05002(17) Uani 1 1 d . . .
Cl4 Cl 1.11525(5) 0.01080(7) 0.21954(5) 0.0627(2) Uani 1 1 d . . .
C8 C 0.96100(15) 0.22316(18) 0.06039(16) 0.0347(4) Uani 1 1 d . . .
N4 N 1.07564(10) 0.36086(15) 0.17965(12) 0.0324(4) Uani 1 1 d . . .
C7 C 1.04967(14) 0.28327(19) 0.10242(16) 0.0342(4) Uani 1 1 d . . .
N3 N 0.92949(11) 0.15019(15) 0.11323(12) 0.0336(4) Uani 1 1 d . . .
C6 C 0.84226(14) 0.1204(2) 0.04988(17) 0.0422(5) Uani 1 1 d . . .
H6A H 0.8030 0.0706 0.0664 0.051 Uiso 1 1 calc R . .
N2 N 1.11784(15) 0.26275(16) 0.07264(17) 0.0432(5) Uani 1 1 d . . .
C5 C 1.16425(14) 0.3898(2) 0.19988(17) 0.0393(5) Uani 1 1 d . . .
H5A H 1.2005 0.4424 0.2507 0.047 Uiso 1 1 calc R . .
N1 N 0.89767(15) 0.23935(15) -0.03313(15) 0.0429(5) Uani 1 1 d . . .
C4 C 1.19019(15) 0.3297(2) 0.13411(19) 0.0474(5) Uani 1 1 d . . .
H4A H 1.2469 0.3334 0.1313 0.057 Uiso 1 1 calc R . .
C3 C 0.82297(16) 0.1748(2) -0.04004(18) 0.0485(6) Uani 1 1 d . . .
H3A H 0.7687 0.1693 -0.0963 0.058 Uiso 1 1 calc R . .
C2 C 1.1175(2) 0.1762(3) -0.0051(2) 0.0659(8) Uani 1 1 d . . .
H2A H 1.0582 0.1405 -0.0375 0.099 Uiso 1 1 calc R . .
H2B H 1.1609 0.1118 0.0251 0.099 Uiso 1 1 calc R . .
H2C H 1.1330 0.2193 -0.0541 0.099 Uiso 1 1 calc R . .
C1 C 0.9038(2) 0.3187(3) -0.1119(2) 0.0695(8) Uani 1 1 d . . .
H1A H 0.9632 0.3547 -0.0889 0.104 Uiso 1 1 calc R . .
H1B H 0.8594 0.3832 -0.1272 0.104 Uiso 1 1 calc R . .
H1C H 0.8930 0.2704 -0.1712 0.104 Uiso 1 1 calc R . .

loop_
_atom_site_aniso_label
_atom_site_aniso_U_11
_atom_site_aniso_U_22
_atom_site_aniso_U_33
_atom_site_aniso_U_23
_atom_site_aniso_U_13
_atom_site_aniso_U_12
Cu1 0.02428(19) 0.0346(2) 0.0341(2) 0.000 0.00931(15) 0.000
Cu2 0.0294(2) 0.0344(2) 0.0405(2) 0.000 0.01539(16) 0.000
Cl3 0.0353(3) 0.0581(4) 0.0493(3) 0.0178(2) 0.0090(2) 0.0059(2)
Cl4 0.0539(4) 0.0758(4) 0.0645(4) 0.0066(3) 0.0300(3) 0.0326(3)
C8 0.0353(11) 0.0296(9) 0.0373(11) -0.0028(8) 0.0124(9) 0.0008(8)
N4 0.0269(8) 0.0340(9) 0.0348(8) 0.0025(7) 0.0107(7) -0.0008(6)
C7 0.0347(11) 0.0321(9) 0.0373(11) 0.0021(8) 0.0160(9) 0.0002(8)
N3 0.0276(8) 0.0319(8) 0.0411(9) -0.0039(7) 0.0134(7) 0.0005(7)
C6 0.0303(10) 0.0392(11) 0.0531(13) -0.0117(10) 0.0124(9) -0.0041(9)
N2 0.0468(12) 0.0414(10) 0.0514(12) -0.0010(8) 0.0302(10) -0.0001(8)
C5 0.0300(10) 0.0424(11) 0.0445(12) 0.0050(9) 0.0137(9) -0.0043(9)
N1 0.0477(12) 0.0361(10) 0.0367(10) -0.0018(7) 0.0079(9) -0.0004(7)
C4 0.0356(11) 0.0533(13) 0.0613(14) 0.0050(11) 0.0276(11) -0.0019(10)
C3 0.0387(12) 0.0459(12) 0.0467(13) -0.0098(10) 0.0017(10) 0.0005(10)
C2 0.0780(19) 0.0618(16) 0.0782(19) -0.0175(14) 0.0527(17) -0.0011(14)
C1 0.085(2) 0.0626(17) 0.0457(14) 0.0159(12) 0.0103(14) -0.0059(15)

loop_
_atom_type_symbol
_atom_type_description
_atom_type_scat_dispersion_real
_atom_type_scat_dispersion_imag
_atom_type_scat_source
C C 0.0033 0.0016 'International Tables Vol C Tables 4.2.6.8 and 6.1.1.4'
H H 0.0000 0.0000 'International Tables Vol C Tables 4.2.6.8 and 6.1.1.4'
N N 0.0061 0.0033 'International Tables Vol C Tables 4.2.6.8 and 6.1.1.4'
Cl Cl 0.1484 0.1585 'International Tables Vol C Tables 4.2.6.8 and 6.1.1.4'
Cu Cu 0.3201 1.2651 'International Tables Vol C Tables 4.2.6.8 and 6.1.1.4'

loop_
_geom_angle_atom_site_label_1
_geom_angle_atom_site_label_2
_geom_angle_atom_site_label_3
_geom_angle
_geom_angle_site_symmetry_1
_geom_angle_site_symmetry_3
_geom_angle_publ_flag
N4 Cu1 N4 141.37(9) 2_755 . ?
N4 Cu1 Cl3 97.17(5) 2_755 2_755 ?
N4 Cu1 Cl3 97.17(5) . 2_755 ?
N4 Cu1 Cl3 97.17(5) 2_755 . ?
N4 Cu1 Cl3 97.17(5) . . ?
Cl3 Cu1 Cl3 135.69(4) 2_755 . ?
N3 Cu2 N3 140.72(9) 2_755 . ?
N3 Cu2 Cl4 96.98(5) 2_755 2_755 ?
N3 Cu2 Cl4 97.66(5) . 2_755 ?
N3 Cu2 Cl4 97.66(5) 2_755 . ?
N3 Cu2 Cl4 96.98(5) . . ?
Cl4 Cu2 Cl4 135.46(4) 2_755 . ?
N3 C8 N1 110.27(19) . . ?
N3 C8 C7 123.72(19) . . ?
N1 C8 C7 125.9(2) . . ?
C7 N4 C5 106.15(17) . . ?
C7 N4 Cu1 126.14(14) . . ?
C5 N4 Cu1 127.71(14) . . ?
N4 C7 N2 110.46(19) . . ?
N4 C7 C8 124.17(18) . . ?
N2 C7 C8 125.27(19) . . ?
C8 N3 C6 106.02(18) . . ?
C8 N3 Cu2 125.37(14) . . ?
C6 N3 Cu2 128.42(15) . . ?
C3 C6 N3 109.0(2) . . ?
C3 C6 H6A 125.5 . . ?
N3 C6 H6A 125.5 . . ?
C7 N2 C4 107.30(19) . . ?
C7 N2 C2 126.6(2) . . ?
C4 N2 C2 125.9(2) . . ?
C4 C5 N4 108.96(19) . . ?
C4 C5 H5A 125.5 . . ?
N4 C5 H5A 125.5 . . ?
C8 N1 C3 107.6(2) . . ?
C8 N1 C1 127.1(2) . . ?
C3 N1 C1 125.1(2) . . ?
C5 C4 N2 107.13(19) . . ?
C5 C4 H4A 126.4 . . ?
N2 C4 H4A 126.4 . . ?
C6 C3 N1 107.15(19) . . ?
C6 C3 H3A 126.4 . . ?
N1 C3 H3A 126.4 . . ?
N2 C2 H2A 109.5 . . ?
N2 C2 H2B 109.5 . . ?
H2A C2 H2B 109.5 . . ?
N2 C2 H2C 109.5 . . ?
H2A C2 H2C 109.5 . . ?
H2B C2 H2C 109.5 . . ?
N1 C1 H1A 109.5 . . ?
N1 C1 H1B 109.5 . . ?
H1A C1 H1B 109.5 . . ?
N1 C1 H1C 109.5 . . ?
H1A C1 H1C 109.5 . . ?
H1B C1 H1C 109.5 . . ?

loop_
_geom_bond_atom_site_label_1
_geom_bond_atom_site_label_2
_geom_bond_distance
_geom_bond_site_symmetry_2
_geom_bond_publ_flag
Cu1 N4 1.9815(16) 2_755 ?
Cu1 N4 1.9815(16) . ?
Cu1 Cl3 2.2456(5) 2_755 ?
Cu1 Cl3 2.2456(5) . ?
Cu2 N3 1.9645(17) 2_755 ?
Cu2 N3 1.9645(17) . ?
Cu2 Cl4 2.2346(6) 2_755 ?
Cu2 Cl4 2.2346(6) . ?
C8 N3 1.331(3) . ?
C8 N1 1.344(3) . ?
C8 C7 1.462(3) . ?
N4 C7 1.326(3) . ?
N4 C5 1.372(3) . ?
C7 N2 1.346(3) . ?
N3 C6 1.376(3) . ?
C6 C3 1.347(3) . ?
C6 H6A 0.9300 . ?
N2 C4 1.360(3) . ?
N2 C2 1.462(3) . ?
C5 C4 1.348(3) . ?
C5 H5A 0.9300 . ?
N1 C3 1.358(3) . ?
N1 C1 1.461(3) . ?
C4 H4A 0.9300 . ?
C3 H3A 0.9300 . ?
C2 H2A 0.9600 . ?
C2 H2B 0.9600 . ?
C2 H2C 0.9600 . ?
C1 H1A 0.9600 . ?
C1 H1B 0.9600 . ?
C1 H1C 0.9600 . ?
